data_1529547
loop_
_publ_author_name
'Aliev, Z.G.'
'Dubrovin, I.V.'
'Klinkova, L.A.'
'Atovmyan, L.O.'

_publ_section_title
;
 Preparation and structure of Molybdenum Di-iodide
;
_journal_name_full 'Zhurnal Neorganicheskoi Khimii'
_journal_page_first 1964
_journal_page_last 1967
_journal_volume 26
_journal_year 1981
_chemical_formula_sum 'I2 Mo'
_chemical_name_systematic 'Mo I2'
_space_group_IT_number 64
_symmetry_space_group_name_Hall '-A 2 2ab'
_symmetry_space_group_name_H-M 'A c a m'
_cell_angle_alpha 90
_cell_angle_beta 90
_cell_angle_gamma 90
_cell_formula_units_Z 24
_cell_length_a 12.562
_cell_length_b 12.562
_cell_length_c 15.803
_cell_volume 2493.774
_citation_journal_id_ASTM ZNOKAQ
_cod_data_source_file Aliev_ZNOKAQ_1981_880.cif
_cod_data_source_block I2Mo1
_cod_original_sg_symbol_Hall '-C 2ac 2 (z,y,-x)'
_cod_original_formula_sum 'I2 Mo1'
_cod_database_code 1529547

loop_
_symmetry_equiv_pos_as_xyz
x,y,z
x+1/2,-y,-z+1/2
-x,-y,z
-x+1/2,y,-z+1/2
-x,-y,-z
-x-1/2,y,z-1/2
x,y,-z
x-1/2,-y,z-1/2
x,y+1/2,z+1/2
x+1/2,-y+1/2,-z+1
-x,-y+1/2,z+1/2
-x+1/2,y+1/2,-z+1
-x,-y+1/2,-z+1/2
-x-1/2,y+1/2,z
x,y+1/2,-z+1/2
x-1/2,-y+1/2,z

loop_
_atom_site_label
_atom_site_type_symbol
_atom_site_fract_x
_atom_site_fract_y
_atom_site_fract_z
_atom_site_occupancy
_atom_site_U_iso_or_equiv
I4 I-1 0 0 0.2968 1 0.0
Mo3 Mo+2 0 0 0.1193 1 0.0
I3 I-1 -0.3492 0.1505 0 1 0.0
I1 I-1 -0.0733 0.2086 0.1237 1 0.0
Mo2 Mo+2 -0.1356 0.0654 0 1 0.0
I2 I-1 0.2085 0.0736 0.1233 1 0.0
Mo1 Mo+2 0.0653 0.1357 0 1 0.0
